data_4303380
loop_
_publ_author_name
'Shuang Yao'
'Hoi-Shan Chan'
'Chi-Keung Lam'
'Hung Kay Lee'

_publ_section_title
;
Synthesis, Structure, and Reaction Chemistry of Samarium(II), Europium(II),
and Ytterbium(II) Complexes of the Unsymmetrical Benzamidinate Ligand
[PhC(NSiMe3)(NC6H3Pri2-2,6)]-
;
_journal_name_full 'Inorganic Chemistry'
_journal_page_first 9936
_journal_page_last 9946
_journal_paper_doi 10.1021/ic901327m
_journal_volume 48
_journal_year 2009
_chemical_formula_sum 'C28 H47 Li N4 Si'
_chemical_formula_weight 474.73
_chemical_name_systematic
; 
 ? 
;
_space_group_IT_number 2
_symmetry_cell_setting triclinic
_symmetry_space_group_name_Hall '-P 1'
_symmetry_space_group_name_H-M 'P -1'
_atom_sites_solution_hydrogens geom
_atom_sites_solution_primary direct
_atom_sites_solution_secondary difmap
_audit_creation_method SHELXL-97
_cell_angle_alpha 92.0060(10)
_cell_angle_beta 90.0550(10)
_cell_angle_gamma 97.8830(10)
_cell_formula_units_Z 2
_cell_length_a 9.6479(3)
_cell_length_b 10.5509(3)
_cell_length_c 15.3111(5)
_cell_measurement_reflns_used 157
_cell_measurement_temperature 293(2)
_cell_measurement_theta_max 15
_cell_measurement_theta_min 15
_cell_volume 1542.88(8)
_computing_cell_refinement 'BRUKER KAPPA APEXII DUO DIFFRACTOMETER'
_computing_data_collection 'BRUKER KAPPA APEXII DUO DIFFRACTOMETER'
_computing_data_reduction 'BRUKER KAPPA APEXII DUO DIFFRACTOMETER'
_computing_molecular_graphics 'SIEMENS SHELXTL'
_computing_publication_material 'SIEMENS SHELXTL'
_computing_structure_refinement 'SHELXL-97 (Sheldrick, 2008)'
_computing_structure_solution 'SHELXS-97 (Sheldrick, 2008)'
_diffrn_ambient_temperature 293(2)
_diffrn_measured_fraction_theta_full 0.979
_diffrn_measured_fraction_theta_max 0.979
_diffrn_measurement_device_type 'BRUKER KAPPA APEXII DUO DIFFRACTOMETER'
_diffrn_measurement_method 'phi and omega scan'
_diffrn_radiation_monochromator graphite
_diffrn_radiation_source 'fine-focus sealed tube'
_diffrn_radiation_type MoK\a
_diffrn_radiation_wavelength 0.71073
_diffrn_reflns_av_R_equivalents 0.0298
_diffrn_reflns_av_sigmaI/netI 0.0394
_diffrn_reflns_limit_h_max 12
_diffrn_reflns_limit_h_min -12
_diffrn_reflns_limit_k_max 13
_diffrn_reflns_limit_k_min -13
_diffrn_reflns_limit_l_max 20
_diffrn_reflns_limit_l_min -20
_diffrn_reflns_number 21808
_diffrn_reflns_theta_full 27.97
_diffrn_reflns_theta_max 27.97
_diffrn_reflns_theta_min 1.95
_exptl_absorpt_coefficient_mu 0.096
_exptl_absorpt_correction_T_max 1.0000
_exptl_absorpt_correction_T_min 0.739231
_exptl_absorpt_correction_type multi-scan
_exptl_absorpt_process_details SADABS_Bruker
_exptl_crystal_colour colourless
_exptl_crystal_density_diffrn 1.022
_exptl_crystal_density_method 'not measured'
_exptl_crystal_description block
_exptl_crystal_F_000 520
_exptl_crystal_size_max 0.40
_exptl_crystal_size_mid 0.40
_exptl_crystal_size_min 0.30
_refine_diff_density_max 0.204
_refine_diff_density_min -0.201
_refine_diff_density_rms 0.032
_refine_ls_extinction_method none
_refine_ls_goodness_of_fit_ref 1.021
_refine_ls_hydrogen_treatment constr
_refine_ls_matrix_type full
_refine_ls_number_parameters 312
_refine_ls_number_reflns 7271
_refine_ls_number_restraints 0
_refine_ls_restrained_S_all 1.021
_refine_ls_R_factor_all 0.0993
_refine_ls_R_factor_gt 0.0534
_refine_ls_shift/su_max 0.001
_refine_ls_shift/su_mean 0.000
_refine_ls_structure_factor_coef Fsqd
_refine_ls_weighting_details 'calc w=1/[\s^2^(Fo^2^)+(0.0724P)^2^+0.2121P] where P=(Fo^2^+2Fc^2^)/3'
_refine_ls_weighting_scheme calc
_refine_ls_wR_factor_gt 0.1357
_refine_ls_wR_factor_ref 0.1588
_reflns_number_gt 4374
_reflns_number_total 7271
_reflns_threshold_expression >2sigma(I)
_cod_data_source_file ic901327m_si_002_01.cif
_cod_data_source_block ys99
_cod_depositor_comments
;
The following automatic conversions were performed:
'_symmetry_cell_setting' value 'Triclinic' changed to 'triclinic'
according to '/home/saulius/struct/CIF-dictionaries/cif_core.dic'
dictionary named 'cif_core.dic' version 2.4.1 from 2010-06-29.

Automatic conversion script
Id: cif_fix_enum 1527 2010-12-29 10:47:43Z saulius 
;
_cod_database_code 4303380

loop_
_symmetry_equiv_pos_as_xyz
'x, y, z'
'-x, -y, -z'

loop_
_atom_site_label
_atom_site_type_symbol
_atom_site_fract_x
_atom_site_fract_y
_atom_site_fract_z
_atom_site_U_iso_or_equiv
_atom_site_adp_type
_atom_site_occupancy
_atom_site_symmetry_multiplicity
_atom_site_calc_flag
_atom_site_refinement_flags
_atom_site_disorder_assembly
_atom_site_disorder_group
Li1 Li 0.6675(3) 0.4882(3) 0.7695(2) 0.0566(8) Uani 1 1 d . A .
Si1 Si 0.30877(5) 0.51999(5) 0.73254(4) 0.05518(18) Uani 1 1 d . . .
N1 N 0.69776(13) 0.68272(13) 0.76120(9) 0.0434(3) Uani 1 1 d . A .
N2 N 0.48367(14) 0.56164(14) 0.75176(10) 0.0495(4) Uani 1 1 d . A .
N3 N 0.6989(2) 0.36516(17) 0.87210(12) 0.0710(5) Uani 1 1 d . . .
N4 N 0.7125(2) 0.33605(19) 0.68259(12) 0.0745(5) Uani 1 1 d . . .
C1 C 0.78682(16) 0.80181(16) 0.76334(12) 0.0446(4) Uani 1 1 d . . .
C2 C 0.81863(19) 0.86628(18) 0.84396(13) 0.0561(5) Uani 1 1 d . . .
C3 C 0.9161(2) 0.9767(2) 0.84690(17) 0.0734(6) Uani 1 1 d . . .
H3A H 0.9369 1.0202 0.9002 0.088 Uiso 1 1 calc R . .
C4 C 0.9817(2) 1.0226(2) 0.7730(2) 0.0813(7) Uani 1 1 d . . .
H4A H 1.0471 1.0961 0.7762 0.098 Uiso 1 1 calc R . .
C5 C 0.9507(2) 0.9598(2) 0.69483(18) 0.0730(6) Uani 1 1 d . . .
H5A H 0.9952 0.9921 0.6448 0.088 Uiso 1 1 calc R . .
C6 C 0.85443(18) 0.84889(18) 0.68717(13) 0.0533(5) Uani 1 1 d . . .
C7 C 0.8327(2) 0.7772(2) 0.59995(13) 0.0655(6) Uani 1 1 d . . .
H7A H 0.7518 0.7109 0.6054 0.079 Uiso 1 1 calc R . .
C8 C 0.9591(3) 0.7104(3) 0.57875(19) 0.1133(11) Uani 1 1 d . . .
H8A H 0.9760 0.6566 0.6258 0.170 Uiso 1 1 calc R . .
H8B H 1.0396 0.7733 0.5712 0.170 Uiso 1 1 calc R . .
H8C H 0.9415 0.6591 0.5259 0.170 Uiso 1 1 calc R . .
C9 C 0.8011(4) 0.8629(3) 0.52583(19) 0.1236(12) Uani 1 1 d . . .
H9A H 0.7201 0.9028 0.5403 0.185 Uiso 1 1 calc R . .
H9B H 0.7836 0.8119 0.4728 0.185 Uiso 1 1 calc R . .
H9C H 0.8798 0.9276 0.5179 0.185 Uiso 1 1 calc R . .
C10 C 0.7570(3) 0.8128(2) 0.92789(14) 0.0762(7) Uani 1 1 d . . .
H10A H 0.6752 0.7501 0.9127 0.091 Uiso 1 1 calc R . .
C11 C 0.8655(4) 0.7417(4) 0.9720(2) 0.1340(13) Uani 1 1 d . . .
H11A H 0.8934 0.6783 0.9317 0.201 Uiso 1 1 calc R . .
H11B H 0.8250 0.7008 1.0228 0.201 Uiso 1 1 calc R . .
H11C H 0.9458 0.8016 0.9890 0.201 Uiso 1 1 calc R . .
C12 C 0.7099(3) 0.9124(3) 0.99052(18) 0.1150(11) Uani 1 1 d . . .
H12A H 0.6422 0.9558 0.9621 0.173 Uiso 1 1 calc R . .
H12B H 0.7890 0.9733 1.0082 0.173 Uiso 1 1 calc R . .
H12C H 0.6685 0.8714 1.0410 0.173 Uiso 1 1 calc R . .
C13 C 0.56189(16) 0.67531(15) 0.74749(10) 0.0394(4) Uani 1 1 d . . .
C14 C 0.49508(16) 0.79094(16) 0.72588(11) 0.0438(4) Uani 1 1 d . A .
C15 C 0.4695(2) 0.81633(19) 0.64031(13) 0.0620(5) Uani 1 1 d . . .
H15A H 0.5007 0.7650 0.5959 0.074 Uiso 1 1 calc R A .
C16 C 0.3986(3) 0.9165(2) 0.61856(17) 0.0791(7) Uani 1 1 d . A .
H16A H 0.3830 0.9318 0.5602 0.095 Uiso 1 1 calc R . .
C17 C 0.3519(2) 0.9924(2) 0.68239(19) 0.0767(7) Uani 1 1 d . . .
H17A H 0.3028 1.0587 0.6680 0.092 Uiso 1 1 calc R A .
C18 C 0.3772(3) 0.9708(2) 0.76686(18) 0.0802(7) Uani 1 1 d . A .
H18A H 0.3456 1.0230 0.8106 0.096 Uiso 1 1 calc R . .
C19 C 0.4504(2) 0.8711(2) 0.78949(15) 0.0694(6) Uani 1 1 d . . .
H19A H 0.4689 0.8588 0.8480 0.083 Uiso 1 1 calc R A .
C20 C 0.1888(2) 0.6203(3) 0.78889(19) 0.0928(8) Uani 1 1 d . . .
H20A H 0.2093 0.7069 0.7707 0.139 Uiso 1 1 calc R . .
H20B H 0.2016 0.6180 0.8510 0.139 Uiso 1 1 calc R . .
H20C H 0.0936 0.5874 0.7740 0.139 Uiso 1 1 calc R . .
C21 C 0.2636(3) 0.5130(3) 0.61405(16) 0.0892(8) Uani 1 1 d . . .
H21A H 0.3231 0.4614 0.5828 0.134 Uiso 1 1 calc R . .
H21B H 0.2768 0.5979 0.5922 0.134 Uiso 1 1 calc R . .
H21C H 0.1677 0.4760 0.6060 0.134 Uiso 1 1 calc R . .
C22 C 0.2598(3) 0.3544(2) 0.7718(2) 0.1054(10) Uani 1 1 d . . .
H22A H 0.3190 0.2985 0.7448 0.158 Uiso 1 1 calc R . .
H22B H 0.1640 0.3247 0.7567 0.158 Uiso 1 1 calc R . .
H22C H 0.2711 0.3549 0.8341 0.158 Uiso 1 1 calc R . .
C23 C 0.5962(4) 0.3758(4) 0.9384(2) 0.1355(13) Uani 1 1 d . A .
H23A H 0.6104 0.3201 0.9849 0.203 Uiso 1 1 calc R . .
H23B H 0.5044 0.3517 0.9138 0.203 Uiso 1 1 calc R . .
H23C H 0.6050 0.4626 0.9609 0.203 Uiso 1 1 calc R . .
C24 C 0.8334(4) 0.3730(4) 0.9145(3) 0.1601(18) Uani 1 1 d . A .
H24A H 0.9042 0.3656 0.8714 0.240 Uiso 1 1 calc R . .
H24B H 0.8318 0.3047 0.9545 0.240 Uiso 1 1 calc R . .
H24C H 0.8537 0.4538 0.9459 0.240 Uiso 1 1 calc R . .
C25 C 0.6448(5) 0.2442(3) 0.8230(2) 0.0874(15) Uani 0.754(7) 1 d P A 1
H25A H 0.6561 0.1722 0.8589 0.105 Uiso 0.754(7) 1 calc PR A 1
H25B H 0.5456 0.2427 0.8120 0.105 Uiso 0.754(7) 1 calc PR A 1
C25' C 0.7656(15) 0.2564(12) 0.8283(8) 0.090(4) Uiso 0.246(7) 1 d P A 2
H25C H 0.7713 0.3428 0.8532 0.109 Uiso 0.246(7) 1 calc PR A 2
H25D H 0.7486 0.1911 0.8715 0.109 Uiso 0.246(7) 1 calc PR A 2
C26 C 0.7147(4) 0.2291(3) 0.7410(2) 0.1036(9) Uani 1 1 d . A .
H26A H 0.6709 0.1512 0.7112 0.124 Uiso 1 1 calc R B 1
H26B H 0.8113 0.2190 0.7527 0.124 Uiso 1 1 calc R B 1
C27 C 0.8422(4) 0.3583(4) 0.6329(3) 0.1645(17) Uani 1 1 d . A .
H27A H 0.8513 0.2841 0.5964 0.247 Uiso 1 1 calc R . .
H27B H 0.9203 0.3745 0.6725 0.247 Uiso 1 1 calc R . .
H27C H 0.8402 0.4310 0.5971 0.247 Uiso 1 1 calc R . .
C28 C 0.5945(4) 0.3082(3) 0.62153(19) 0.1112(10) Uani 1 1 d . A .
H28A H 0.6110 0.2399 0.5814 0.167 Uiso 1 1 calc R . .
H28B H 0.5850 0.3833 0.5896 0.167 Uiso 1 1 calc R . .
H28C H 0.5102 0.2831 0.6535 0.167 Uiso 1 1 calc R . .

loop_
_atom_site_aniso_label
_atom_site_aniso_U_11
_atom_site_aniso_U_22
_atom_site_aniso_U_33
_atom_site_aniso_U_23
_atom_site_aniso_U_13
_atom_site_aniso_U_12
Li1 0.0584(19) 0.0460(17) 0.0660(19) 0.0097(14) -0.0032(15) 0.0069(14)
Si1 0.0410(3) 0.0523(3) 0.0688(4) 0.0062(2) -0.0059(2) -0.0070(2)
N1 0.0382(7) 0.0402(8) 0.0505(8) 0.0064(6) -0.0045(6) -0.0005(6)
N2 0.0411(8) 0.0424(8) 0.0632(9) 0.0085(7) -0.0055(6) -0.0027(6)
N3 0.0782(12) 0.0655(12) 0.0717(11) 0.0130(9) -0.0007(10) 0.0157(9)
N4 0.0747(12) 0.0776(13) 0.0714(12) -0.0007(10) 0.0113(10) 0.0116(10)
C1 0.0321(8) 0.0390(9) 0.0627(11) 0.0083(8) -0.0057(7) 0.0031(7)
C2 0.0478(10) 0.0488(11) 0.0691(12) -0.0012(9) -0.0084(9) -0.0015(8)
C3 0.0570(12) 0.0575(13) 0.1013(17) -0.0122(12) -0.0133(12) -0.0044(10)
C4 0.0524(12) 0.0480(12) 0.138(2) 0.0024(14) 0.0059(13) -0.0123(10)
C5 0.0540(12) 0.0584(13) 0.1050(18) 0.0205(13) 0.0154(11) -0.0028(10)
C6 0.0381(9) 0.0503(11) 0.0721(12) 0.0150(9) 0.0038(8) 0.0055(8)
C7 0.0560(11) 0.0815(15) 0.0583(12) 0.0188(10) 0.0053(9) 0.0030(10)
C8 0.0873(19) 0.161(3) 0.094(2) -0.036(2) 0.0073(15) 0.034(2)
C9 0.130(3) 0.145(3) 0.090(2) 0.0637(19) -0.0164(18) -0.016(2)
C10 0.0888(16) 0.0756(15) 0.0570(12) -0.0047(11) -0.0111(11) -0.0121(13)
C11 0.173(4) 0.144(3) 0.089(2) 0.031(2) -0.028(2) 0.033(3)
C12 0.127(3) 0.121(2) 0.0839(19) -0.0307(17) 0.0183(17) -0.021(2)
C13 0.0392(8) 0.0412(9) 0.0369(8) 0.0030(7) -0.0021(6) 0.0017(7)
C14 0.0340(8) 0.0411(9) 0.0546(10) 0.0032(8) -0.0034(7) -0.0011(7)
C15 0.0697(13) 0.0625(13) 0.0583(11) 0.0105(10) 0.0013(10) 0.0235(10)
C16 0.0850(17) 0.0772(16) 0.0817(16) 0.0262(13) -0.0055(13) 0.0286(13)
C17 0.0675(14) 0.0548(13) 0.110(2) 0.0078(13) -0.0109(13) 0.0158(11)
C18 0.0797(16) 0.0637(15) 0.0998(19) -0.0212(13) -0.0037(14) 0.0251(12)
C19 0.0767(14) 0.0669(14) 0.0658(13) -0.0109(11) -0.0100(11) 0.0175(12)
C20 0.0522(13) 0.110(2) 0.112(2) -0.0176(16) 0.0023(13) 0.0014(13)
C21 0.0682(15) 0.111(2) 0.0842(17) -0.0042(15) -0.0196(12) -0.0004(14)
C22 0.0647(15) 0.0748(17) 0.171(3) 0.0423(18) -0.0089(16) -0.0210(13)
C23 0.113(3) 0.195(4) 0.101(2) 0.038(2) 0.0228(19) 0.024(3)
C24 0.094(2) 0.212(4) 0.177(4) 0.074(3) -0.042(2) 0.014(3)
C25 0.124(4) 0.0502(19) 0.086(2) 0.0167(16) -0.002(2) 0.0027(18)
C26 0.143(3) 0.0653(16) 0.108(2) -0.0047(15) -0.011(2) 0.0354(17)
C27 0.113(3) 0.207(5) 0.167(4) -0.008(3) 0.072(3) 0.002(3)
C28 0.129(3) 0.113(2) 0.0893(19) -0.0161(17) -0.0149(18) 0.016(2)

loop_
_atom_type_symbol
_atom_type_description
_atom_type_scat_dispersion_real
_atom_type_scat_dispersion_imag
_atom_type_scat_source
C C 0.0033 0.0016 'International Tables Vol C Tables 4.2.6.8 and 6.1.1.4'
H H 0.0000 0.0000 'International Tables Vol C Tables 4.2.6.8 and 6.1.1.4'
Li Li -0.0003 0.0001 'International Tables Vol C Tables 4.2.6.8 and 6.1.1.4'
N N 0.0061 0.0033 'International Tables Vol C Tables 4.2.6.8 and 6.1.1.4'
Si Si 0.0817 0.0704 'International Tables Vol C Tables 4.2.6.8 and 6.1.1.4'

loop_
_geom_angle_atom_site_label_1
_geom_angle_atom_site_label_2
_geom_angle_atom_site_label_3
_geom_angle
_geom_angle_site_symmetry_1
_geom_angle_site_symmetry_3
_geom_angle_publ_flag
N1 Li1 N2 67.58(11) . . ?
N1 Li1 N3 132.61(18) . . ?
N2 Li1 N3 123.03(17) . . ?
N1 Li1 N4 132.78(17) . . ?
N2 Li1 N4 118.10(17) . . ?
N3 Li1 N4 86.24(14) . . ?
N1 Li1 C13 33.66(7) . . ?
N2 Li1 C13 33.97(7) . . ?
N3 Li1 C13 138.76(17) . . ?
N4 Li1 C13 132.44(16) . . ?
N2 Si1 C21 112.69(10) . . ?
N2 Si1 C20 116.80(10) . . ?
C21 Si1 C20 107.09(13) . . ?
N2 Si1 C22 107.31(10) . . ?
C21 Si1 C22 106.28(14) . . ?
C20 Si1 C22 106.00(14) . . ?
C13 N1 C1 121.79(14) . . ?
C13 N1 Li1 87.24(13) . . ?
C1 N1 Li1 150.97(14) . . ?
C13 N2 Si1 129.58(13) . . ?
C13 N2 Li1 86.49(13) . . ?
Si1 N2 Li1 143.29(12) . . ?
C23 N3 C24 107.8(3) . . ?
C23 N3 C25 103.7(3) . . ?
C24 N3 C25 117.9(3) . . ?
C23 N3 Li1 109.4(2) . . ?
C24 N3 Li1 120.6(2) . . ?
C25 N3 Li1 95.75(18) . . ?
C27 N4 C28 109.0(3) . . ?
C27 N4 C26 110.9(3) . . ?
C28 N4 C26 109.9(2) . . ?
C27 N4 Li1 116.8(2) . . ?
C28 N4 Li1 107.11(19) . . ?
C26 N4 Li1 102.86(17) . . ?
C2 C1 C6 119.66(16) . . ?
C2 C1 N1 119.15(15) . . ?
C6 C1 N1 120.86(16) . . ?
C3 C2 C1 119.05(19) . . ?
C3 C2 C10 119.72(19) . . ?
C1 C2 C10 121.08(16) . . ?
C4 C3 C2 121.3(2) . . ?
C5 C4 C3 119.48(19) . . ?
C4 C5 C6 122.2(2) . . ?
C5 C6 C1 118.3(2) . . ?
C5 C6 C7 119.85(18) . . ?
C1 C6 C7 121.73(16) . . ?
C6 C7 C8 109.75(18) . . ?
C6 C7 C9 113.0(2) . . ?
C8 C7 C9 111.1(2) . . ?
C2 C10 C12 114.0(2) . . ?
C2 C10 C11 108.5(2) . . ?
C12 C10 C11 110.5(2) . . ?
N1 C13 N2 118.50(15) . . ?
N1 C13 C14 121.63(13) . . ?
N2 C13 C14 119.86(14) . . ?
N1 C13 Li1 59.10(11) . . ?
N2 C13 Li1 59.54(12) . . ?
C14 C13 Li1 175.44(14) . . ?
C15 C14 C19 117.35(18) . . ?
C15 C14 C13 120.29(16) . . ?
C19 C14 C13 122.26(17) . . ?
C14 C15 C16 121.6(2) . . ?
C17 C16 C15 120.1(2) . . ?
C18 C17 C16 119.5(2) . . ?
C17 C18 C19 120.8(2) . . ?
C14 C19 C18 120.5(2) . . ?
C26 C25 N3 113.1(3) . . ?
C25 C26 N4 114.3(2) . . ?

loop_
_geom_bond_atom_site_label_1
_geom_bond_atom_site_label_2
_geom_bond_distance
_geom_bond_site_symmetry_2
_geom_bond_publ_flag
Li1 N1 2.041(3) . ?
Li1 N2 2.052(4) . ?
Li1 N3 2.120(4) . ?
Li1 N4 2.140(4) . ?
Li1 C13 2.376(4) . ?
Si1 N2 1.7069(14) . ?
Si1 C21 1.862(2) . ?
Si1 C20 1.865(3) . ?
Si1 C22 1.866(2) . ?
N1 C13 1.3186(19) . ?
N1 C1 1.421(2) . ?
N2 C13 1.330(2) . ?
N3 C23 1.431(3) . ?
N3 C24 1.441(4) . ?
N3 C25 1.489(4) . ?
N4 C27 1.461(3) . ?
N4 C28 1.464(3) . ?
N4 C26 1.466(3) . ?
C1 C2 1.401(3) . ?
C1 C6 1.409(2) . ?
C2 C3 1.393(3) . ?
C2 C10 1.511(3) . ?
C3 C4 1.368(3) . ?
C4 C5 1.360(3) . ?
C5 C6 1.392(3) . ?
C6 C7 1.511(3) . ?
C7 C8 1.520(3) . ?
C7 C9 1.531(3) . ?
C10 C12 1.514(4) . ?
C10 C11 1.537(4) . ?
C13 C14 1.502(2) . ?
C14 C15 1.375(2) . ?
C14 C19 1.376(3) . ?
C15 C16 1.385(3) . ?
C16 C17 1.358(3) . ?
C17 C18 1.349(3) . ?
C18 C19 1.398(3) . ?
C25 C26 1.440(4) . ?
